data_7204529
loop_
_publ_author_name
'Huang, Jin'
'Wang, Xiqu'
'Jacobson, Allan J.'

_publ_section_title
;
 Hydrothermal synthesis and structures of the new open-framework uranyl
 silicates Rb4(UO2)2(Si8O20) (USH-2Rb), Rb2(UO2)(Si2O6)&#x00B7;H2O
 (USH-4Rb) and A2(UO2)(Si2O6)&#x00B7;0.5H2O (USH-5A; A = Rb, Cs)
;
_journal_issue 2
_journal_name_full 'Journal of Materials Chemistry'
_journal_page_first 191
_journal_paper_doi 10.1039/b208787c
_journal_volume 13
_journal_year 2003
_chemical_formula_moiety 'H2 O9 Rb2 Si2 U'
_chemical_formula_sum 'H2 O9 Rb2 Si2 U'
_chemical_formula_weight 611.17
_space_group_crystal_system monoclinic
_space_group_IT_number 14
_space_group_name_Hall '-P 2yn'
_space_group_name_H-M_alt 'P 1 21/n 1'
_atom_sites_solution_hydrogens 'not located'
_atom_sites_solution_primary direct
_atom_sites_solution_secondary difmap
_audit_creation_method SHELXL-97
_cell_angle_alpha 90.00
_cell_angle_beta 97.919(2)
_cell_angle_gamma 90.00
_cell_formula_units_Z 8
_cell_length_a 7.6989(8)
_cell_length_b 20.974(2)
_cell_length_c 12.0500(12)
_cell_measurement_reflns_used 5015
_cell_measurement_temperature 293(2)
_cell_measurement_theta_max 28
_cell_measurement_theta_min 2.6
_cell_volume 1927.2(3)
_computing_cell_refinement SAINT
_computing_data_collection SMART
_computing_data_reduction SAINT
_computing_molecular_graphics 'DIAMOND 2.1'
_computing_structure_refinement 'SHELXL-97 (Sheldrick, 1997)'
_computing_structure_solution SHELXTL
_diffrn_ambient_temperature 293(2)
_diffrn_measured_fraction_theta_full 0.902
_diffrn_measured_fraction_theta_max 0.902
_diffrn_measurement_device_type 'Siemens SMART/CCD'
_diffrn_measurement_method 'narrow frame'
_diffrn_radiation_monochromator graphite
_diffrn_radiation_source 'fine-focus sealed tube'
_diffrn_radiation_type MoK\a
_diffrn_radiation_wavelength 0.71073
_diffrn_reflns_av_R_equivalents 0.0773
_diffrn_reflns_av_sigmaI/netI 0.0617
_diffrn_reflns_limit_h_max 4
_diffrn_reflns_limit_h_min -10
_diffrn_reflns_limit_k_max 24
_diffrn_reflns_limit_k_min -26
_diffrn_reflns_limit_l_max 14
_diffrn_reflns_limit_l_min -15
_diffrn_reflns_number 11653
_diffrn_reflns_theta_full 28.39
_diffrn_reflns_theta_max 28.39
_diffrn_reflns_theta_min 1.94
_diffrn_standards_decay_% <1
_exptl_absorpt_coefficient_mu 27.153
_exptl_absorpt_correction_T_max 'Tmin/Tmax ratio 0.4186'
_exptl_absorpt_correction_T_min 'Tmin/Tmax ratio 0.4186'
_exptl_absorpt_correction_type 'multiscan, SADABS'
_exptl_absorpt_process_details 'SADABS program'
_exptl_crystal_colour yellow
_exptl_crystal_density_diffrn 4.213
_exptl_crystal_density_method 'not measured'
_exptl_crystal_description needle
_exptl_crystal_F_000 2144
_exptl_crystal_size_max 0.45
_exptl_crystal_size_mid 0.04
_exptl_crystal_size_min 0.01
_refine_diff_density_max 3.010
_refine_diff_density_min -3.315
_refine_diff_density_rms 0.510
_refine_ls_extinction_method none
_refine_ls_goodness_of_fit_ref 1.001
_refine_ls_hydrogen_treatment mixed
_refine_ls_matrix_type full
_refine_ls_number_parameters 256
_refine_ls_number_reflns 4360
_refine_ls_number_restraints 0
_refine_ls_restrained_S_all 1.001
_refine_ls_R_factor_all 0.0704
_refine_ls_R_factor_gt 0.0509
_refine_ls_shift/su_max 0.000
_refine_ls_shift/su_mean 0.000
_refine_ls_structure_factor_coef Fsqd
_refine_ls_weighting_details 'calc w=1/[\s^2^(Fo^2^)+(0.0869P)^2^+0.0000P] where P=(Fo^2^+2Fc^2^)/3'
_refine_ls_weighting_scheme calc
_refine_ls_wR_factor_gt 0.1264
_refine_ls_wR_factor_ref 0.1366
_reflns_number_gt 3311
_reflns_number_total 4360
_reflns_threshold_expression >2sigma(I)
_cod_data_source_file b208787c.txt
_cod_data_source_block USH-4Rb
_cod_depositor_comments
;
 Updating space group information.

 Antanas Vaitkus,
 2018-08-09
;
_cod_original_cell_volume 1927.3(3)
_cod_original_sg_symbol_H-M P2(1)/n
_cod_database_code 7204529

loop_
_space_group_symop_id
_space_group_symop_operation_xyz
1 'x, y, z'
2 '-x+1/2, y+1/2, -z+1/2'
3 '-x, -y, -z'
4 'x-1/2, -y-1/2, z-1/2'

loop_
_atom_site_label
_atom_site_type_symbol
_atom_site_fract_x
_atom_site_fract_y
_atom_site_fract_z
_atom_site_U_iso_or_equiv
_atom_site_adp_type
_atom_site_occupancy
_atom_site_symmetry_multiplicity
_atom_site_calc_flag
_atom_site_refinement_flags
_atom_site_disorder_assembly
_atom_site_disorder_group
U1 U 0.96554(5) 0.243089(18) 0.49144(3) 0.00960(14) Uani 1 1 d . . .
U2 U 1.0000 0.0000 1.0000 0.01032(16) Uani 1 2 d S . .
U3 U 1.5000 0.0000 0.5000 0.00927(16) Uani 1 2 d S . .
Rb1 Rb 0.48930(17) 0.24074(6) 0.31977(11) 0.0253(3) Uani 1 1 d . . .
Rb2 Rb 1.01236(17) 0.06033(6) 0.63587(11) 0.0234(3) Uani 1 1 d . . .
Rb3 Rb 0.48476(18) 0.18541(6) 0.62726(12) 0.0279(3) Uani 1 1 d . . .
Rb4 Rb 1.47002(16) 0.00769(6) 1.16861(11) 0.0234(3) Uani 1 1 d . . .
Si1 Si 0.1879(4) 0.12083(13) 0.3664(3) 0.0095(6) Uani 1 1 d . . .
Si2 Si 1.7723(4) 0.12964(13) 1.1101(3) 0.0108(6) Uani 1 1 d . . .
Si3 Si 0.7910(4) 0.10184(14) 0.3603(3) 0.0106(6) Uani 1 1 d . . .
Si4 Si 0.1686(4) 0.14606(14) 0.1171(3) 0.0101(6) Uani 1 1 d . . .
O1 O 0.4635(10) 0.3343(4) 0.6242(7) 0.0160(17) Uani 1 1 d . . .
O2 O 0.8676(10) 0.2796(4) 0.3573(7) 0.0200(19) Uani 1 1 d . . .
O3 O 1.6150(10) 0.0435(4) 0.6195(7) 0.0179(18) Uani 1 1 d . . .
O4 O 1.1373(10) 0.3283(4) 0.5250(7) 0.0167(17) Uani 1 1 d . . .
O5 O 0.7057(10) 0.1275(4) 0.2335(7) 0.0163(18) Uani 1 1 d . . .
O6 O 1.3287(10) 0.0849(4) 0.4562(7) 0.0159(17) Uani 1 1 d . . .
O7 O 0.2558(10) 0.1202(4) 0.2432(6) 0.0140(17) Uani 1 1 d . . .
O8 O 1.1758(10) 0.0873(4) 1.0316(7) 0.0160(17) Uani 1 1 d . . .
O9 O 0.7873(10) 0.0576(4) 1.0626(8) 0.0180(18) Uani 1 1 d . . .
O10 O 0.7662(10) 0.2892(4) 0.5857(7) 0.0138(16) Uani 1 1 d . . .
O11 O 0.9192(11) 0.0280(4) 0.8579(7) 0.0215(19) Uani 1 1 d . . .
O12 O 1.6924(10) 0.0370(3) 0.3888(6) 0.0133(16) Uani 1 1 d . . .
O13 O 0.7812(10) 0.1591(4) 0.4502(7) 0.0163(17) Uani 1 1 d . . .
O14 O 1.0654(11) 0.2032(4) 0.6224(7) 0.0195(18) Uani 1 1 d . . .
O15 O 0.9991(10) 0.0823(4) 0.3571(7) 0.0161(17) Uani 1 1 d . . .
O16 O 1.1644(10) 0.1945(4) 0.4045(7) 0.0146(16) Uani 1 1 d . . .
OW1 O 1.2809(14) 0.0963(4) 0.8185(9) 0.034(2) Uani 1 1 d . . .
OW2 O 0.2464(14) 0.3520(5) 0.3172(9) 0.035(2) Uani 1 1 d . . .

loop_
_atom_site_aniso_label
_atom_site_aniso_U_11
_atom_site_aniso_U_22
_atom_site_aniso_U_33
_atom_site_aniso_U_23
_atom_site_aniso_U_13
_atom_site_aniso_U_12
U1 0.0112(2) 0.0093(2) 0.0086(2) -0.00123(15) 0.00232(15) 0.00108(14)
U2 0.0118(3) 0.0099(3) 0.0094(3) -0.0013(2) 0.0020(2) 0.00125(19)
U3 0.0090(3) 0.0113(3) 0.0077(3) 0.0015(2) 0.0020(2) -0.00145(18)
Rb1 0.0215(6) 0.0319(6) 0.0223(7) 0.0071(5) 0.0023(5) -0.0028(5)
Rb2 0.0289(7) 0.0199(6) 0.0216(6) 0.0014(5) 0.0040(5) -0.0007(5)
Rb3 0.0340(7) 0.0253(6) 0.0240(7) 0.0007(5) 0.0022(5) -0.0021(5)
Rb4 0.0219(6) 0.0290(6) 0.0192(6) 0.0025(5) 0.0019(5) -0.0021(5)
Si1 0.0104(14) 0.0095(13) 0.0090(15) 0.0008(11) 0.0028(11) -0.0001(10)
Si2 0.0117(14) 0.0085(13) 0.0129(16) 0.0030(11) 0.0035(12) 0.0017(10)
Si3 0.0123(15) 0.0108(13) 0.0095(15) -0.0020(11) 0.0037(12) -0.0006(11)
Si4 0.0128(14) 0.0097(13) 0.0088(15) 0.0010(11) 0.0051(11) -0.0018(11)
O1 0.017(4) 0.011(4) 0.020(5) 0.002(3) 0.004(3) 0.001(3)
O2 0.014(4) 0.024(4) 0.021(5) 0.010(4) 0.000(3) 0.008(3)
O3 0.012(4) 0.023(4) 0.017(4) 0.001(3) -0.006(3) -0.008(3)
O4 0.014(4) 0.018(4) 0.019(5) -0.002(3) 0.004(3) -0.006(3)
O5 0.015(4) 0.018(4) 0.016(5) 0.005(3) 0.004(3) 0.003(3)
O6 0.013(4) 0.020(4) 0.014(4) 0.002(3) 0.001(3) 0.003(3)
O7 0.013(4) 0.018(4) 0.012(4) 0.003(3) 0.005(3) 0.001(3)
O8 0.017(4) 0.017(4) 0.013(4) -0.001(3) 0.000(3) -0.005(3)
O9 0.014(4) 0.014(4) 0.028(5) -0.005(3) 0.012(4) 0.000(3)
O10 0.013(4) 0.012(4) 0.021(5) 0.003(3) 0.016(3) -0.001(3)
O11 0.022(4) 0.032(5) 0.009(4) -0.008(4) -0.001(3) 0.000(4)
O12 0.018(4) 0.010(3) 0.013(4) -0.001(3) 0.008(3) -0.006(3)
O13 0.020(4) 0.020(4) 0.010(4) -0.002(3) 0.005(3) -0.004(3)
O14 0.024(4) 0.024(4) 0.007(4) -0.003(3) -0.008(3) 0.008(3)
O15 0.016(4) 0.013(4) 0.020(5) 0.001(3) 0.006(3) 0.002(3)
O16 0.019(4) 0.014(4) 0.014(4) -0.005(3) 0.014(3) 0.000(3)
OW1 0.051(7) 0.025(5) 0.027(6) -0.006(4) 0.008(5) -0.009(4)
OW2 0.049(7) 0.031(5) 0.027(6) 0.001(4) 0.014(5) -0.011(5)

loop_
_atom_type_symbol
_atom_type_description
_atom_type_scat_dispersion_real
_atom_type_scat_dispersion_imag
_atom_type_scat_source
O O 0.0106 0.0060 'International Tables Vol C Tables 4.2.6.8 and 6.1.1.4'
Si Si 0.0817 0.0704 'International Tables Vol C Tables 4.2.6.8 and 6.1.1.4'
Rb Rb -0.9393 2.9676 'International Tables Vol C Tables 4.2.6.8 and 6.1.1.4'
U U -9.6767 9.6646 'International Tables Vol C Tables 4.2.6.8 and 6.1.1.4'
H H 0.0000 0.0000 'International Tables Vol C Tables 4.2.6.8 and 6.1.1.4'

loop_
_geom_angle_atom_site_label_1
_geom_angle_atom_site_label_2
_geom_angle_atom_site_label_3
_geom_angle
_geom_angle_site_symmetry_1
_geom_angle_site_symmetry_3
_geom_angle_publ_flag
O2 U1 O14 177.4(4) . . ?
O2 U1 O16 90.1(3) . . ?
O14 U1 O16 87.8(3) . . ?
O2 U1 O4 89.2(3) . . ?
O14 U1 O4 92.4(3) . . ?
O16 U1 O4 91.4(3) . . ?
O2 U1 O10 92.2(3) . . ?
O14 U1 O10 89.8(3) . . ?
O16 U1 O10 177.5(3) . . ?
O4 U1 O10 89.6(3) . . ?
O2 U1 O13 87.9(3) . . ?
O14 U1 O13 90.5(3) . . ?
O16 U1 O13 89.5(3) . . ?
O4 U1 O13 177.0(3) . . ?
O10 U1 O13 89.7(3) . . ?
O2 U1 Rb1 142.7(3) . 4_666 ?
O14 U1 Rb1 39.7(3) . 4_666 ?
O16 U1 Rb1 124.9(2) . 4_666 ?
O4 U1 Rb1 78.7(2) . 4_666 ?
O10 U1 Rb1 53.0(2) . 4_666 ?
O13 U1 Rb1 103.1(2) . 4_666 ?
O2 U1 Rb1 46.5(3) . . ?
O14 U1 Rb1 133.2(3) . . ?
O16 U1 Rb1 113.4(2) . . ?
O4 U1 Rb1 126.1(2) . . ?
O10 U1 Rb1 67.8(2) . . ?
O13 U1 Rb1 51.0(2) . . ?
Rb1 U1 Rb1 115.89(3) 4_666 . ?
O2 U1 Rb2 137.7(3) . . ?
O14 U1 Rb2 40.1(3) . . ?
O16 U1 Rb2 75.6(2) . . ?
O4 U1 Rb2 129.9(2) . . ?
O10 U1 Rb2 102.04(19) . . ?
O13 U1 Rb2 53.1(2) . . ?
Rb1 U1 Rb2 70.99(3) 4_666 . ?
Rb1 U1 Rb2 103.04(3) . . ?
O2 U1 Rb3 134.2(3) . 1_655 ?
O14 U1 Rb3 44.9(3) . 1_655 ?
O16 U1 Rb3 51.8(2) . 1_655 ?
O4 U1 Rb3 70.0(2) . 1_655 ?
O10 U1 Rb3 126.5(2) . 1_655 ?
O13 U1 Rb3 112.7(2) . 1_655 ?
Rb1 U1 Rb3 74.30(3) 4_666 1_655 ?
Rb1 U1 Rb3 161.15(3) . 1_655 ?
Rb2 U1 Rb3 64.01(3) . 1_655 ?
O2 U1 Rb3 100.1(3) . . ?
O14 U1 Rb3 80.3(3) . . ?
O16 U1 Rb3 135.8(2) . . ?
O4 U1 Rb3 131.3(2) . . ?
O10 U1 Rb3 42.78(19) . . ?
O13 U1 Rb3 48.6(2) . . ?
Rb1 U1 Rb3 65.04(3) 4_666 . ?
Rb1 U1 Rb3 55.00(3) . . ?
Rb2 U1 Rb3 68.00(3) . . ?
Rb3 U1 Rb3 124.55(3) 1_655 . ?
O2 U1 Rb3 26.8(3) . 4_665 ?
O14 U1 Rb3 151.9(3) . 4_665 ?
O16 U1 Rb3 65.8(2) . 4_665 ?
O4 U1 Rb3 79.5(2) . 4_665 ?
O10 U1 Rb3 116.7(2) . 4_665 ?
O13 U1 Rb3 98.3(2) . 4_665 ?
Rb1 U1 Rb3 155.88(3) 4_666 4_665 ?
Rb1 U1 Rb3 70.05(3) . 4_665 ?
Rb2 U1 Rb3 132.16(3) . 4_665 ?
Rb3 U1 Rb3 107.57(3) 1_655 4_665 ?
Rb3 U1 Rb3 125.04(3) . 4_665 ?
O11 U2 O11 180.0(2) 3_757 . ?
O11 U2 O9 91.6(4) 3_757 . ?
O11 U2 O9 88.4(4) . . ?
O11 U2 O9 88.4(4) 3_757 3_757 ?
O11 U2 O9 91.6(4) . 3_757 ?
O9 U2 O9 180.000(2) . 3_757 ?
O11 U2 O8 89.1(3) 3_757 . ?
O11 U2 O8 90.9(3) . . ?
O9 U2 O8 87.5(3) . . ?
O9 U2 O8 92.5(3) 3_757 . ?
O11 U2 O8 90.9(3) 3_757 3_757 ?
O11 U2 O8 89.1(3) . 3_757 ?
O9 U2 O8 92.5(3) . 3_757 ?
O9 U2 O8 87.5(3) 3_757 3_757 ?
O8 U2 O8 180.0(2) . 3_757 ?
O11 U2 Rb4 50.0(3) 3_757 . ?
O11 U2 Rb4 130.0(3) . . ?
O9 U2 Rb4 118.0(2) . . ?
O9 U2 Rb4 62.0(2) 3_757 . ?
O8 U2 Rb4 52.6(2) . . ?
O8 U2 Rb4 127.4(2) 3_757 . ?
O11 U2 Rb4 130.0(3) 3_757 3_757 ?
O11 U2 Rb4 50.0(3) . 3_757 ?
O9 U2 Rb4 62.0(2) . 3_757 ?
O9 U2 Rb4 118.0(2) 3_757 3_757 ?
O8 U2 Rb4 127.4(2) . 3_757 ?
O8 U2 Rb4 52.6(2) 3_757 3_757 ?
Rb4 U2 Rb4 180.0 . 3_757 ?
O11 U2 Rb2 21.1(3) 3_757 3_757 ?
O11 U2 Rb2 158.9(3) . 3_757 ?
O9 U2 Rb2 73.4(2) . 3_757 ?
O9 U2 Rb2 106.6(2) 3_757 3_757 ?
O8 U2 Rb2 98.8(2) . 3_757 ?
O8 U2 Rb2 81.2(2) 3_757 3_757 ?
Rb4 U2 Rb2 69.68(2) . 3_757 ?
Rb4 U2 Rb2 110.32(2) 3_757 3_757 ?
O11 U2 Rb2 158.9(3) 3_757 . ?
O11 U2 Rb2 21.1(3) . . ?
O9 U2 Rb2 106.6(2) . . ?
O9 U2 Rb2 73.4(2) 3_757 . ?
O8 U2 Rb2 81.2(2) . . ?
O8 U2 Rb2 98.8(2) 3_757 . ?
Rb4 U2 Rb2 110.32(2) . . ?
Rb4 U2 Rb2 69.68(2) 3_757 . ?
Rb2 U2 Rb2 180.0 3_757 . ?
O3 U3 O3 180.0(4) . 3_856 ?
O3 U3 O6 89.7(3) . . ?
O3 U3 O6 90.3(3) 3_856 . ?
O3 U3 O6 90.3(3) . 3_856 ?
O3 U3 O6 89.7(3) 3_856 3_856 ?
O6 U3 O6 180.000(1) . 3_856 ?
O3 U3 O12 89.4(3) . 3_856 ?
O3 U3 O12 90.6(3) 3_856 3_856 ?
O6 U3 O12 90.0(3) . 3_856 ?
O6 U3 O12 90.0(3) 3_856 3_856 ?
O3 U3 O12 90.6(3) . . ?
O3 U3 O12 89.4(3) 3_856 . ?
O6 U3 O12 90.0(3) . . ?
O6 U3 O12 90.0(3) 3_856 . ?
O12 U3 O12 180.000(1) 3_856 . ?
O3 U3 Rb4 43.4(3) . 3_857 ?
O3 U3 Rb4 136.6(3) 3_856 3_857 ?
O6 U3 Rb4 102.7(2) . 3_857 ?
O6 U3 Rb4 77.3(2) 3_856 3_857 ?
O12 U3 Rb4 48.99(19) 3_856 3_857 ?
O12 U3 Rb4 131.01(19) . 3_857 ?
O3 U3 Rb4 136.6(3) . 1_554 ?
O3 U3 Rb4 43.4(3) 3_856 1_554 ?
O6 U3 Rb4 77.3(2) . 1_554 ?
O6 U3 Rb4 102.7(2) 3_856 1_554 ?
O12 U3 Rb4 131.01(19) 3_856 1_554 ?
O12 U3 Rb4 48.99(19) . 1_554 ?
Rb4 U3 Rb4 180.0 3_857 1_554 ?
O3 U3 Rb3 44.2(3) . 1_655 ?
O3 U3 Rb3 135.8(3) 3_856 1_655 ?
O6 U3 Rb3 45.7(2) . 1_655 ?
O6 U3 Rb3 134.3(2) 3_856 1_655 ?
O12 U3 Rb3 92.75(19) 3_856 1_655 ?
O12 U3 Rb3 87.25(19) . 1_655 ?
Rb4 U3 Rb3 70.74(3) 3_857 1_655 ?
Rb4 U3 Rb3 109.26(3) 1_554 1_655 ?
O3 U3 Rb3 135.8(3) . 3_756 ?
O3 U3 Rb3 44.2(3) 3_856 3_756 ?
O6 U3 Rb3 134.3(2) . 3_756 ?
O6 U3 Rb3 45.7(2) 3_856 3_756 ?
O12 U3 Rb3 87.25(19) 3_856 3_756 ?
O12 U3 Rb3 92.75(19) . 3_756 ?
Rb4 U3 Rb3 109.26(3) 3_857 3_756 ?
Rb4 U3 Rb3 70.74(3) 1_554 3_756 ?
Rb3 U3 Rb3 180.0 1_655 3_756 ?
O3 U3 Rb2 39.1(3) . 1_655 ?
O3 U3 Rb2 140.9(3) 3_856 1_655 ?
O6 U3 Rb2 109.9(2) . 1_655 ?
O6 U3 Rb2 70.1(2) 3_856 1_655 ?
O12 U3 Rb2 121.43(19) 3_856 1_655 ?
O12 U3 Rb2 58.57(19) . 1_655 ?
Rb4 U3 Rb2 72.69(2) 3_857 1_655 ?
Rb4 U3 Rb2 107.31(2) 1_554 1_655 ?
Rb3 U3 Rb2 69.74(2) 1_655 1_655 ?
Rb3 U3 Rb2 110.26(2) 3_756 1_655 ?
O3 U3 Rb2 140.9(3) . 3_756 ?
O3 U3 Rb2 39.1(3) 3_856 3_756 ?
O6 U3 Rb2 70.1(2) . 3_756 ?
O6 U3 Rb2 109.9(2) 3_856 3_756 ?
O12 U3 Rb2 58.57(19) 3_856 3_756 ?
O12 U3 Rb2 121.43(19) . 3_756 ?
Rb4 U3 Rb2 107.31(2) 3_857 3_756 ?
Rb4 U3 Rb2 72.69(2) 1_554 3_756 ?
Rb3 U3 Rb2 110.26(2) 1_655 3_756 ?
Rb3 U3 Rb2 69.74(3) 3_756 3_756 ?
Rb2 U3 Rb2 180.0 1_655 3_756 ?
O14 Rb1 OW2 82.3(3) 4_565 . ?
O14 Rb1 O16 135.4(2) 4_565 1_455 ?
OW2 Rb1 O16 72.9(2) . 1_455 ?
O14 Rb1 O2 72.5(2) 4_565 . ?
OW2 Rb1 O2 112.5(3) . . ?
O16 Rb1 O2 151.3(2) 1_455 . ?
O14 Rb1 O13 116.5(2) 4_565 . ?
OW2 Rb1 O13 148.4(3) . . ?
O16 Rb1 O13 103.4(2) 1_455 . ?
O2 Rb1 O13 56.5(2) . . ?
O14 Rb1 O10 58.3(2) 4_565 4_565 ?
OW2 Rb1 O10 83.3(2) . 4_565 ?
O16 Rb1 O10 82.1(2) 1_455 4_565 ?
O2 Rb1 O10 125.9(2) . 4_565 ?
O13 Rb1 O10 127.9(2) . 4_565 ?
O14 Rb1 O5 81.6(2) 4_565 . ?
OW2 Rb1 O5 160.3(2) . . ?
O16 Rb1 O5 111.9(2) 1_455 . ?
O2 Rb1 O5 73.0(2) . . ?
O13 Rb1 O5 50.9(2) . . ?
O10 Rb1 O5 78.6(2) 4_565 . ?
O14 Rb1 O7 105.4(2) 4_565 . ?
OW2 Rb1 O7 106.9(2) . . ?
O16 Rb1 O7 51.1(2) 1_455 . ?
O2 Rb1 O7 139.6(2) . . ?
O13 Rb1 O7 92.8(2) . . ?
O10 Rb1 O7 50.5(2) 4_565 . ?
O5 Rb1 O7 66.9(2) . . ?
O14 Rb1 Si1 131.21(17) 4_565 . ?
OW2 Rb1 Si1 97.7(2) . . ?
O16 Rb1 Si1 27.47(15) 1_455 . ?
O2 Rb1 Si1 144.91(16) . . ?
O13 Rb1 Si1 88.38(16) . . ?
O10 Rb1 Si1 73.20(15) 4_565 . ?
O5 Rb1 Si1 84.52(16) . . ?
O7 Rb1 Si1 27.77(15) . . ?
O14 Rb1 Si3 104.00(19) 4_565 . ?
OW2 Rb1 Si3 173.1(2) . . ?
O16 Rb1 Si3 103.76(16) 1_455 . ?
O2 Rb1 Si3 67.45(16) . . ?
O13 Rb1 Si3 25.56(15) . . ?
O10 Rb1 Si3 102.39(14) 4_565 . ?
O5 Rb1 Si3 26.51(15) . . ?
O7 Rb1 Si3 74.43(15) . . ?
Si1 Rb1 Si3 80.37(7) . . ?
O14 Rb1 Si4 82.30(17) 4_565 . ?
OW2 Rb1 Si4 92.9(2) . . ?
O16 Rb1 Si4 63.16(16) 1_455 . ?
O2 Rb1 Si4 140.65(19) . . ?
O13 Rb1 Si4 113.75(16) . . ?
O10 Rb1 Si4 24.94(14) 4_565 . ?
O5 Rb1 Si4 73.74(16) . . ?
O7 Rb1 Si4 25.79(14) . . ?
Si1 Rb1 Si4 48.91(7) . . ?
Si3 Rb1 Si4 90.79(7) . . ?
O14 Rb1 Rb3 165.90(16) 4_565 . ?
OW2 Rb1 Rb3 98.9(2) . . ?
O16 Rb1 Rb3 57.32(16) 1_455 . ?
O2 Rb1 Rb3 94.21(17) . . ?
O13 Rb1 Rb3 56.57(15) . . ?
O10 Rb1 Rb3 135.80(14) 4_565 . ?
O5 Rb1 Rb3 99.42(15) . . ?
O7 Rb1 Rb3 87.70(14) . . ?
Si1 Rb1 Rb3 62.72(6) . . ?
Si3 Rb1 Rb3 74.23(6) . . ?
Si4 Rb1 Rb3 111.56(6) . . ?
OW1 Rb2 O11 66.9(3) . . ?
OW1 Rb2 O15 105.0(2) . 3_756 ?
O11 Rb2 O15 74.5(2) . 3_756 ?
OW1 Rb2 O14 72.3(2) . . ?
O11 Rb2 O14 109.1(2) . . ?
O15 Rb2 O14 173.6(2) 3_756 . ?
OW1 Rb2 O3 132.9(3) . 1_455 ?
O11 Rb2 O3 70.4(2) . 1_455 ?
O15 Rb2 O3 81.6(2) 3_756 1_455 ?
O14 Rb2 O3 104.6(2) . 1_455 ?
OW1 Rb2 O12 77.8(2) . 3_856 ?
O11 Rb2 O12 102.1(2) . 3_856 ?
O15 Rb2 O12 50.9(2) 3_756 3_856 ?
O14 Rb2 O12 122.7(2) . 3_856 ?
O3 Rb2 O12 131.1(2) 1_455 3_856 ?
OW1 Rb2 O13 126.8(2) . . ?
O11 Rb2 O13 124.9(2) . . ?
O15 Rb2 O13 128.2(2) 3_756 . ?
O14 Rb2 O13 54.55(19) . . ?
O3 Rb2 O13 66.2(2) 1_455 . ?
O12 Rb2 O13 131.9(2) 3_856 . ?
OW1 Rb2 O15 129.7(3) . . ?
O11 Rb2 O15 163.3(2) . . ?
O15 Rb2 O15 99.65(19) 3_756 . ?
O14 Rb2 O15 78.3(2) . . ?
O3 Rb2 O15 93.4(2) 1_455 . ?
O12 Rb2 O15 85.2(2) 3_856 . ?
O13 Rb2 O15 46.81(19) . . ?
OW1 Rb2 O6 87.0(2) . . ?
O11 Rb2 O6 150.5(2) . . ?
O15 Rb2 O6 100.9(2) 3_756 . ?
O14 Rb2 O6 73.3(2) . . ?
O3 Rb2 O6 138.5(2) 1_455 . ?
O12 Rb2 O6 57.16(19) 3_856 . ?
O13 Rb2 O6 81.29(19) . . ?
O15 Rb2 O6 45.22(19) . . ?
OW1 Rb2 Si3 145.9(2) . . ?
O11 Rb2 Si3 138.22(17) . . ?
O15 Rb2 Si3 104.72(17) 3_756 . ?
O14 Rb2 Si3 76.31(15) . . ?
O3 Rb2 Si3 68.21(17) 1_455 . ?
O12 Rb2 Si3 109.21(16) 3_856 . ?
O13 Rb2 Si3 26.58(14) . . ?
O15 Rb2 Si3 27.13(14) . . ?
O6 Rb2 Si3 71.24(14) . . ?
OW1 Rb2 O12 171.6(2) . 1_455 ?
O11 Rb2 O12 119.5(2) . 1_455 ?
O15 Rb2 O12 82.49(19) 3_756 1_455 ?
O14 Rb2 O12 99.83(18) . 1_455 ?
O3 Rb2 O12 51.0(2) 1_455 1_455 ?
O12 Rb2 O12 104.87(17) 3_856 1_455 ?
O13 Rb2 O12 45.67(18) . 1_455 ?
O15 Rb2 O12 43.78(18) . 1_455 ?
O6 Rb2 O12 87.93(17) . 1_455 ?
Si3 Rb2 O12 25.77(12) . 1_455 ?
OW1 Rb2 Si3 89.0(2) . 3_756 ?
O11 Rb2 Si3 85.87(18) . 3_756 ?
O15 Rb2 Si3 25.83(16) 3_756 3_756 ?
O14 Rb2 Si3 147.84(17) . 3_756 ?
O3 Rb2 Si3 107.26(17) 1_455 3_756 ?
O12 Rb2 Si3 25.39(14) 3_856 3_756 ?
O13 Rb2 Si3 138.31(14) . 3_756 ?
O15 Rb2 Si3 95.37(14) . 3_756 ?
O6 Rb2 Si3 79.99(14) . 3_756 ?
Si3 Rb2 Si3 111.73(6) . 3_756 ?
O12 Rb2 Si3 96.67(13) 1_455 3_756 ?
OW2 Rb3 O6 120.1(2) 4_666 1_455 ?
OW2 Rb3 O2 67.8(2) 4_666 4_566 ?
O6 Rb3 O2 128.5(2) 1_455 4_566 ?
OW2 Rb3 O1 107.7(2) 4_666 . ?
O6 Rb3 O1 131.4(2) 1_455 . ?
O2 Rb3 O1 75.8(2) 4_566 . ?
OW2 Rb3 O3 65.4(2) 4_666 1_455 ?
O6 Rb3 O3 55.1(2) 1_455 1_455 ?
O2 Rb3 O3 112.4(2) 4_566 1_455 ?
O1 Rb3 O3 163.9(2) . 1_455 ?
OW2 Rb3 O10 84.0(3) 4_666 . ?
O6 Rb3 O10 125.4(2) 1_455 . ?
O2 Rb3 O10 105.5(2) 4_566 . ?
O1 Rb3 O10 49.2(2) . . ?
O3 Rb3 O10 114.8(2) 1_455 . ?
OW2 Rb3 O14 128.2(3) 4_666 1_455 ?
O6 Rb3 O14 76.7(2) 1_455 1_455 ?
O2 Rb3 O14 65.2(2) 4_566 1_455 ?
O1 Rb3 O14 80.5(2) . 1_455 ?
O3 Rb3 O14 115.4(2) 1_455 1_455 ?
O10 Rb3 O14 128.4(2) . 1_455 ?
OW2 Rb3 O13 89.9(2) 4_666 . ?
O6 Rb3 O13 72.6(2) 1_455 . ?
O2 Rb3 O13 154.6(2) 4_566 . ?
O1 Rb3 O13 101.2(2) . . ?
O3 Rb3 O13 65.2(2) 1_455 . ?
O10 Rb3 O13 58.32(19) . . ?
O14 Rb3 O13 139.9(2) 1_455 . ?
OW2 Rb3 O16 167.7(2) 4_666 1_455 ?
O6 Rb3 O16 48.20(19) 1_455 1_455 ?
O2 Rb3 O16 115.0(2) 4_566 1_455 ?
O1 Rb3 O16 84.5(2) . 1_455 ?
O3 Rb3 O16 103.28(19) 1_455 1_455 ?
O10 Rb3 O16 106.0(2) . 1_455 ?
O14 Rb3 O16 50.6(2) 1_455 1_455 ?
O13 Rb3 O16 89.45(19) . 1_455 ?
OW2 Rb3 OW1 70.5(3) 4_666 1_455 ?
O6 Rb3 OW1 84.6(2) 1_455 1_455 ?
O2 Rb3 OW1 47.9(2) 4_566 1_455 ?
O1 Rb3 OW1 120.9(2) . 1_455 ?
O3 Rb3 OW1 71.8(2) 1_455 1_455 ?
O10 Rb3 OW1 148.4(2) . 1_455 ?
O14 Rb3 OW1 62.5(2) 1_455 1_455 ?
O13 Rb3 OW1 137.0(2) . 1_455 ?
O16 Rb3 OW1 102.0(2) 1_455 1_455 ?
OW2 Rb3 Si4 93.1(2) 4_666 4_666 ?
O6 Rb3 Si4 136.55(17) 1_455 4_666 ?
O2 Rb3 Si4 87.96(16) 4_566 4_666 ?
O1 Rb3 Si4 24.98(15) . 4_666 ?
O3 Rb3 Si4 138.97(15) 1_455 4_666 ?
O10 Rb3 Si4 24.66(14) . 4_666 ?
O14 Rb3 Si4 105.41(16) 1_455 4_666 ?
O13 Rb3 Si4 81.10(14) . 4_666 ?
O16 Rb3 Si4 98.92(14) 1_455 4_666 ?
OW1 Rb3 Si4 135.84(16) 1_455 4_666 ?
OW2 Rb3 Si1 143.5(2) 4_666 . ?
O6 Rb3 Si1 23.43(15) 1_455 . ?
O2 Rb3 Si1 126.44(15) 4_566 . ?
O1 Rb3 Si1 108.43(16) . . ?
O3 Rb3 Si1 78.44(15) 1_455 . ?
O10 Rb3 Si1 117.00(16) . . ?
O14 Rb3 Si1 63.27(15) 1_455 . ?
O13 Rb3 Si1 78.73(14) . . ?
O16 Rb3 Si1 24.84(13) 1_455 . ?
OW1 Rb3 Si1 94.56(17) 1_455 . ?
Si4 Rb3 Si1 118.59(7) 4_666 . ?
OW1 Rb4 O3 84.4(3) 3_857 3_857 ?
OW1 Rb4 O12 79.3(2) 3_857 1_556 ?
O3 Rb4 O12 58.3(2) 3_857 1_556 ?
OW1 Rb4 O11 116.9(3) 3_857 3_757 ?
O3 Rb4 O11 70.6(2) 3_857 3_757 ?
O12 Rb4 O11 124.8(2) 1_556 3_757 ?
OW1 Rb4 O7 159.7(2) 3_857 1_656 ?
O3 Rb4 O7 80.4(2) 3_857 1_656 ?
O12 Rb4 O7 81.3(2) 1_556 1_656 ?
O11 Rb4 O7 70.3(2) 3_757 1_656 ?
OW1 Rb4 O9 73.9(2) 3_857 1_655 ?
O3 Rb4 O9 140.3(2) 3_857 1_655 ?
O12 Rb4 O9 84.8(2) 1_556 1_655 ?
O11 Rb4 O9 149.0(2) 3_757 1_655 ?
O7 Rb4 O9 110.3(2) 1_656 1_655 ?
OW1 Rb4 O8 149.8(3) 3_857 . ?
O3 Rb4 O8 115.3(2) 3_857 . ?
O12 Rb4 O8 130.0(2) 1_556 . ?
O11 Rb4 O8 56.2(2) 3_757 . ?
O7 Rb4 O8 50.4(2) 1_656 . ?
O9 Rb4 O8 99.1(2) 1_655 . ?
OW1 Rb4 O5 103.5(2) 3_857 1_656 ?
O3 Rb4 O5 105.5(2) 3_857 1_656 ?
O12 Rb4 O5 51.6(2) 1_556 1_656 ?
O11 Rb4 O5 138.3(2) 3_757 1_656 ?
O7 Rb4 O5 68.2(2) 1_656 1_656 ?
O9 Rb4 O5 50.8(2) 1_655 1_656 ?
O8 Rb4 O5 93.2(2) . 1_656 ?
OW1 Rb4 O9 92.7(2) 3_857 3_757 ?
O3 Rb4 O9 112.6(2) 3_857 3_757 ?
O12 Rb4 O9 168.2(2) 1_556 3_757 ?
O11 Rb4 O9 51.5(2) 3_757 3_757 ?
O7 Rb4 O9 105.48(19) 1_656 3_757 ?
O9 Rb4 O9 101.42(18) 1_655 3_757 ?
O8 Rb4 O9 59.36(19) . 3_757 ?
O5 Rb4 O9 139.8(2) 1_656 3_757 ?
OW1 Rb4 Si2 96.0(2) 3_857 . ?
O3 Rb4 Si2 131.39(16) 3_857 . ?
O12 Rb4 Si2 73.91(15) 1_556 . ?
O11 Rb4 Si2 143.59(18) 3_757 . ?
O7 Rb4 Si2 84.23(16) 1_656 . ?
O9 Rb4 Si2 26.84(15) 1_655 . ?
O8 Rb4 Si2 87.58(15) . . ?
O5 Rb4 Si2 27.11(16) 1_656 . ?
O9 Rb4 Si2 115.92(15) 3_757 . ?
OW1 Rb4 Si3 89.3(2) 3_857 1_656 ?
O3 Rb4 Si3 82.06(16) 3_857 1_656 ?
O12 Rb4 Si3 25.21(15) 1_556 1_656 ?
O11 Rb4 Si3 138.87(17) 3_757 1_656 ?
O7 Rb4 Si3 75.43(15) 1_656 1_656 ?
O9 Rb4 Si3 65.21(17) 1_655 1_656 ?
O8 Rb4 Si3 114.84(15) . 1_656 ?
O5 Rb4 Si3 26.51(15) 1_656 1_656 ?
O9 Rb4 Si3 165.33(15) 3_757 1_656 ?
Si2 Rb4 Si3 49.41(7) . 1_656 ?
OW1 Rb4 Si4 172.7(2) 3_857 1_656 ?
O3 Rb4 Si4 102.87(18) 3_857 1_656 ?
O12 Rb4 Si4 104.69(16) 1_556 1_656 ?
O11 Rb4 Si4 66.04(18) 3_757 1_656 ?
O7 Rb4 Si4 26.33(15) 1_656 1_656 ?
O9 Rb4 Si4 100.23(16) 1_655 1_656 ?
O8 Rb4 Si4 25.38(15) . 1_656 ?
O5 Rb4 Si4 75.07(15) 1_656 1_656 ?
O9 Rb4 Si4 84.24(14) 3_757 1_656 ?
Si2 Rb4 Si4 79.49(7) . 1_656 ?
Si3 Rb4 Si4 92.03(7) 1_656 1_656 ?
O6 Si1 O16 110.2(4) 1_455 1_455 ?
O6 Si1 O7 109.6(4) 1_455 . ?
O16 Si1 O7 108.9(4) 1_455 . ?
O6 Si1 O15 108.7(4) 1_455 1_455 ?
O16 Si1 O15 110.6(4) 1_455 1_455 ?
O7 Si1 O15 108.7(4) . 1_455 ?
O6 Si1 Rb1 92.5(3) 1_455 . ?
O16 Si1 Rb1 57.9(3) 1_455 . ?
O7 Si1 Rb1 64.0(3) . . ?
O15 Si1 Rb1 158.6(3) 1_455 . ?
O6 Si1 Rb3 49.5(3) 1_455 . ?
O16 Si1 Rb3 61.0(3) 1_455 . ?
O7 Si1 Rb3 120.8(3) . . ?
O15 Si1 Rb3 130.0(3) 1_455 . ?
Rb1 Si1 Rb3 63.30(6) . . ?
O6 Si1 Rb2 64.3(3) 1_455 1_455 ?
O16 Si1 Rb2 90.5(3) 1_455 1_455 ?
O7 Si1 Rb2 160.3(3) . 1_455 ?
O15 Si1 Rb2 59.7(3) 1_455 1_455 ?
Rb1 Si1 Rb2 132.67(9) . 1_455 ?
Rb3 Si1 Rb2 70.79(6) . 1_455 ?
O6 Si1 Rb2 77.8(3) 1_455 3_656 ?
O16 Si1 Rb2 145.6(3) 1_455 3_656 ?
O7 Si1 Rb2 98.8(3) . 3_656 ?
O15 Si1 Rb2 38.8(3) 1_455 3_656 ?
Rb1 Si1 Rb2 156.49(9) . 3_656 ?
Rb3 Si1 Rb2 120.65(8) . 3_656 ?
Rb2 Si1 Rb2 62.00(5) 1_455 3_656 ?
O4 Si2 O9 110.7(5) 4_666 1_655 ?
O4 Si2 O5 109.7(4) 4_666 1_656 ?
O9 Si2 O5 109.9(5) 1_655 1_656 ?
O4 Si2 O1 107.7(4) 4_666 4_766 ?
O9 Si2 O1 111.0(4) 1_655 4_766 ?
O5 Si2 O1 107.9(5) 1_656 4_766 ?
O4 Si2 Rb4 97.8(3) 4_666 . ?
O9 Si2 Rb4 59.1(3) 1_655 . ?
O5 Si2 Rb4 60.7(3) 1_656 . ?
O1 Si2 Rb4 154.5(3) 4_766 . ?
O12 Si3 O13 114.4(4) 1_455 . ?
O12 Si3 O15 106.3(4) 1_455 . ?
O13 Si3 O15 109.4(4) . . ?
O12 Si3 O5 109.2(4) 1_455 . ?
O13 Si3 O5 108.9(4) . . ?
O15 Si3 O5 108.5(4) . . ?
O12 Si3 Rb2 77.2(3) 1_455 . ?
O13 Si3 Rb2 68.0(3) . . ?
O15 Si3 Rb2 68.2(3) . . ?
O5 Si3 Rb2 173.5(3) . . ?
O12 Si3 Rb4 52.6(3) 1_455 1_454 ?
O13 Si3 Rb4 136.0(3) . 1_454 ?
O15 Si3 Rb4 114.6(3) . 1_454 ?
O5 Si3 Rb4 57.1(3) . 1_454 ?
Rb2 Si3 Rb4 129.15(9) . 1_454 ?
O12 Si3 Rb1 112.6(3) 1_455 . ?
O13 Si3 Rb1 54.8(3) . . ?
O15 Si3 Rb1 141.1(3) . . ?
O5 Si3 Rb1 57.8(3) . . ?
Rb2 Si3 Rb1 121.02(9) . . ?
Rb4 Si3 Rb1 89.14(7) 1_454 . ?
O12 Si3 Rb2 55.3(3) 1_455 3_756 ?
O13 Si3 Rb2 136.3(3) . 3_756 ?
O15 Si3 Rb2 51.8(3) . 3_756 ?
O5 Si3 Rb2 114.5(3) . 3_756 ?
Rb2 Si3 Rb2 68.27(6) . 3_756 ?
Rb4 Si3 Rb2 75.89(6) 1_454 3_756 ?
Rb1 Si3 Rb2 164.63(9) . 3_756 ?
O8 Si4 O10 115.7(4) 1_454 4_565 ?
O8 Si4 O1 110.0(4) 1_454 4_565 ?
O10 Si4 O1 106.4(4) 4_565 4_565 ?
O8 Si4 O7 106.8(4) 1_454 . ?
O10 Si4 O7 110.1(4) 4_565 . ?
O1 Si4 O7 107.6(4) 4_565 . ?
O8 Si4 Rb4 55.5(3) 1_454 1_454 ?
O10 Si4 Rb4 113.2(3) 4_565 1_454 ?
O1 Si4 Rb4 140.2(3) 4_565 1_454 ?
O7 Si4 Rb4 55.2(3) . 1_454 ?
O8 Si4 Rb1 137.4(3) 1_454 . ?
O10 Si4 Rb1 55.2(3) 4_565 . ?
O1 Si4 Rb1 112.3(3) 4_565 . ?
O7 Si4 Rb1 55.8(3) . . ?
Rb4 Si4 Rb1 87.99(7) 1_454 . ?
O8 Si4 Rb3 140.8(3) 1_454 4_565 ?
O10 Si4 Rb3 54.4(3) 4_565 4_565 ?
O1 Si4 Rb3 53.4(3) 4_565 4_565 ?
O7 Si4 Rb3 112.2(3) . 4_565 ?
Rb4 Si4 Rb3 160.79(9) 1_454 4_565 ?
Rb1 Si4 Rb3 72.86(6) . 4_565 ?
Si2 O1 Si4 137.1(5) 4_465 4_666 ?
Si2 O1 Rb3 120.4(4) 4_465 . ?
Si4 O1 Rb3 101.6(3) 4_666 . ?
U1 O2 Rb1 106.8(4) . . ?
U1 O2 Rb3 137.7(4) . 4_665 ?
Rb1 O2 Rb3 108.9(3) . 4_665 ?
U3 O3 Rb4 111.3(3) . 3_857 ?
U3 O3 Rb2 118.7(4) . 1_655 ?
Rb4 O3 Rb2 109.2(2) 3_857 1_655 ?
U3 O3 Rb3 111.9(3) . 1_655 ?
Rb4 O3 Rb3 102.2(3) 3_857 1_655 ?
Rb2 O3 Rb3 102.0(2) 1_655 1_655 ?
Si2 O4 U1 150.0(5) 4_565 . ?
Si2 O5 Si3 135.1(5) 1_454 . ?
Si2 O5 Rb4 92.2(4) 1_454 1_454 ?
Si3 O5 Rb4 96.4(3) . 1_454 ?
Si2 O5 Rb1 121.5(4) 1_454 . ?
Si3 O5 Rb1 95.7(4) . . ?
Rb4 O5 Rb1 111.8(2) 1_454 . ?
Si1 O6 U3 148.5(5) 1_655 . ?
Si1 O6 Rb3 107.1(4) 1_655 1_655 ?
U3 O6 Rb3 103.0(3) . 1_655 ?
Si1 O6 Rb2 91.3(3) 1_655 . ?
U3 O6 Rb2 100.0(3) . . ?
Rb3 O6 Rb2 85.8(2) 1_655 . ?
Si1 O7 Si4 133.2(5) . . ?
Si1 O7 Rb4 121.4(4) . 1_454 ?
Si4 O7 Rb4 98.5(3) . 1_454 ?
Si1 O7 Rb1 88.2(3) . . ?
Si4 O7 Rb1 98.4(3) . . ?
Rb4 O7 Rb1 113.0(2) 1_454 . ?
Si4 O8 U2 130.5(5) 1_656 . ?
Si4 O8 Rb4 99.1(4) 1_656 . ?
U2 O8 Rb4 91.7(3) . . ?
Si2 O9 U2 135.1(4) 1_455 . ?
Si2 O9 Rb4 94.0(3) 1_455 1_455 ?
U2 O9 Rb4 127.6(3) . 1_455 ?
Si2 O9 Rb4 126.1(4) 1_455 3_757 ?
U2 O9 Rb4 83.1(2) . 3_757 ?
Rb4 O9 Rb4 78.58(18) 1_455 3_757 ?
Si4 O10 U1 148.0(4) 4_666 . ?
Si4 O10 Rb1 99.9(4) 4_666 4_666 ?
U1 O10 Rb1 92.3(2) . 4_666 ?
Si4 O10 Rb3 100.9(3) 4_666 . ?
U1 O10 Rb3 108.3(3) . . ?
Rb1 O10 Rb3 91.3(2) 4_666 . ?
U2 O11 Rb2 145.9(4) . . ?
U2 O11 Rb4 102.7(4) . 3_757 ?
Rb2 O11 Rb4 108.6(2) . 3_757 ?
Si3 O12 U3 141.0(4) 1_655 . ?
Si3 O12 Rb4 102.2(4) 1_655 1_554 ?
U3 O12 Rb4 96.5(2) . 1_554 ?
Si3 O12 Rb2 99.3(3) 1_655 3_856 ?
U3 O12 Rb2 112.2(3) . 3_856 ?
Rb4 O12 Rb2 96.7(2) 1_554 3_856 ?
Si3 O12 Rb2 77.0(3) 1_655 1_655 ?
U3 O12 Rb2 89.2(2) . 1_655 ?
Rb4 O12 Rb2 171.4(3) 1_554 1_655 ?
Rb2 O12 Rb2 75.13(17) 3_856 1_655 ?
Si3 O13 U1 129.2(4) . . ?
Si3 O13 Rb1 99.7(4) . . ?
U1 O13 Rb1 94.0(3) . . ?
Si3 O13 Rb2 85.4(3) . . ?
U1 O13 Rb2 94.3(2) . . ?
Rb1 O13 Rb2 164.2(3) . . ?
Si3 O13 Rb3 129.7(4) . . ?
U1 O13 Rb3 101.0(3) . . ?
Rb1 O13 Rb3 73.89(18) . . ?
Rb2 O13 Rb3 91.3(2) . . ?
U1 O14 Rb1 115.1(4) . 4_666 ?
U1 O14 Rb2 116.6(3) . . ?
Rb1 O14 Rb2 109.0(3) 4_666 . ?
U1 O14 Rb3 111.2(4) . 1_655 ?
Rb1 O14 Rb3 111.0(2) 4_666 1_655 ?
Rb2 O14 Rb3 91.5(2) . 1_655 ?
Si1 O15 Si3 136.1(5) 1_655 . ?
Si1 O15 Rb2 121.0(4) 1_655 3_756 ?
Si3 O15 Rb2 102.3(4) . 3_756 ?
Si1 O15 Rb2 95.3(3) 1_655 . ?
Si3 O15 Rb2 84.7(3) . . ?
Rb2 O15 Rb2 80.35(19) 3_756 . ?
Si1 O16 U1 132.8(4) 1_655 . ?
Si1 O16 Rb1 94.6(3) 1_655 1_655 ?
U1 O16 Rb1 132.5(3) . 1_655 ?
Si1 O16 Rb3 94.2(3) 1_655 1_655 ?
U1 O16 Rb3 97.2(3) . 1_655 ?
Rb1 O16 Rb3 74.75(18) 1_655 1_655 ?
Rb4 OW1 Rb2 104.0(3) 3_857 . ?
Rb4 OW1 Rb3 94.8(3) 3_857 1_655 ?
Rb2 OW1 Rb3 88.7(3) . 1_655 ?
Rb3 OW2 Rb1 99.2(3) 4_565 . ?

loop_
_geom_bond_atom_site_label_1
_geom_bond_atom_site_label_2
_geom_bond_distance
_geom_bond_site_symmetry_2
_geom_bond_publ_flag
U1 O2 1.852(8) . ?
U1 O14 1.857(8) . ?
U1 O16 2.219(7) . ?
U1 O4 2.227(8) . ?
U1 O10 2.250(7) . ?
U1 O13 2.274(8) . ?
U1 Rb1 3.9500(15) 4_666 ?
U1 Rb1 3.9540(14) . ?
U1 Rb2 4.2047(13) . ?
U1 Rb3 4.2801(14) 1_655 ?
U1 Rb3 4.4173(15) . ?
U1 Rb3 4.6591(15) 4_665 ?
U2 O11 1.836(8) 3_757 ?
U2 O11 1.836(8) . ?
U2 O9 2.247(8) . ?
U2 O9 2.247(8) 3_757 ?
U2 O8 2.277(8) . ?
U2 O8 2.277(8) 3_757 ?
U2 Rb4 3.9016(13) . ?
U2 Rb4 3.9016(13) 3_757 ?
U2 Rb2 4.5802(13) 3_757 ?
U2 Rb2 4.5802(13) . ?
U3 O3 1.827(8) . ?
U3 O3 1.827(8) 3_856 ?
U3 O6 2.235(8) . ?
U3 O6 2.235(8) 3_856 ?
U3 O12 2.267(7) 3_856 ?
U3 O12 2.267(7) . ?
U3 Rb4 3.9714(13) 3_857 ?
U3 Rb4 3.9714(13) 1_554 ?
U3 Rb3 4.1879(13) 1_655 ?
U3 Rb3 4.1879(13) 3_756 ?
U3 Rb2 4.2500(13) 1_655 ?
U3 Rb2 4.2500(13) 3_756 ?
Rb1 O14 2.787(9) 4_565 ?
Rb1 OW2 2.988(11) . ?
Rb1 O16 2.991(8) 1_455 ?
Rb1 O2 2.998(8) . ?
Rb1 O13 3.079(8) . ?
Rb1 O10 3.157(8) 4_565 ?
Rb1 O5 3.159(8) . ?
Rb1 O7 3.166(8) . ?
Rb1 Si1 3.519(3) . ?
Rb1 Si3 3.716(3) . ?
Rb1 Si4 3.788(3) . ?
Rb1 Rb3 3.8874(19) . ?
Rb2 OW1 2.904(10) . ?
Rb2 O11 2.942(9) . ?
Rb2 O15 2.995(8) 3_756 ?
Rb2 O14 3.031(8) . ?
Rb2 O3 3.059(8) 1_455 ?
Rb2 O12 3.100(8) 3_856 ?
Rb2 O13 3.371(8) . ?
Rb2 O15 3.379(9) . ?
Rb2 O6 3.512(8) . ?
Rb2 Si3 3.624(3) . ?
Rb2 O12 3.627(8) 1_455 ?
Rb2 Si3 3.721(3) 3_756 ?
Rb3 OW2 2.940(10) 4_666 ?
Rb3 O6 3.075(8) 1_455 ?
Rb3 O2 3.119(9) 4_566 ?
Rb3 O1 3.127(8) . ?
Rb3 O3 3.147(9) 1_455 ?
Rb3 O10 3.160(7) . ?
Rb3 O14 3.242(9) 1_455 ?
Rb3 O13 3.377(8) . ?
Rb3 O16 3.391(8) 1_455 ?
Rb3 OW1 3.502(10) 1_455 ?
Rb3 Si4 3.816(3) 4_666 ?
Rb3 Si1 3.868(3) . ?
Rb4 OW1 2.895(11) 3_857 ?
Rb4 O3 2.926(9) 3_857 ?
Rb4 O12 3.016(8) 1_556 ?
Rb4 O11 3.063(9) 3_757 ?
Rb4 O7 3.083(8) 1_656 ?
Rb4 O9 3.091(8) 1_655 ?
Rb4 O8 3.100(8) . ?
Rb4 O5 3.135(8) 1_656 ?
Rb4 O9 3.469(9) 3_757 ?
Rb4 Si2 3.593(3) . ?
Rb4 Si3 3.710(3) 1_656 ?
Rb4 Si4 3.715(3) 1_656 ?
Si1 O6 1.609(8) 1_455 ?
Si1 O16 1.629(8) 1_455 ?
Si1 O7 1.640(8) . ?
Si1 O15 1.653(8) 1_455 ?
Si1 Rb2 3.897(3) 1_455 ?
Si1 Rb2 4.099(3) 3_656 ?
Si2 O4 1.618(8) 4_666 ?
Si2 O9 1.626(8) 1_655 ?
Si2 O5 1.638(9) 1_656 ?
Si2 O1 1.643(8) 4_766 ?
Si3 O12 1.617(8) 1_455 ?
Si3 O13 1.626(8) . ?
Si3 O15 1.660(8) . ?
Si3 O5 1.667(8) . ?
Si3 Rb4 3.710(3) 1_454 ?
Si3 Rb2 3.721(3) 3_756 ?
Si4 O8 1.613(8) 1_454 ?
Si4 O10 1.621(8) 4_565 ?
Si4 O1 1.645(8) 4_565 ?
Si4 O7 1.666(8) . ?
Si4 Rb4 3.715(3) 1_454 ?
Si4 Rb3 3.816(3) 4_565 ?
O1 Si2 1.643(8) 4_465 ?
O1 Si4 1.645(8) 4_666 ?
O2 Rb3 3.119(9) 4_665 ?
O3 Rb4 2.925(9) 3_857 ?
O3 Rb2 3.059(8) 1_655 ?
O3 Rb3 3.147(9) 1_655 ?
O4 Si2 1.618(8) 4_565 ?
O5 Si2 1.638(9) 1_454 ?
O5 Rb4 3.135(8) 1_454 ?
O6 Si1 1.609(8) 1_655 ?
O6 Rb3 3.075(8) 1_655 ?
O7 Rb4 3.083(8) 1_454 ?
O8 Si4 1.613(8) 1_656 ?
O9 Si2 1.626(8) 1_455 ?
O9 Rb4 3.091(8) 1_455 ?
O9 Rb4 3.469(9) 3_757 ?
O10 Si4 1.621(8) 4_666 ?
O10 Rb1 3.157(8) 4_666 ?
O11 Rb4 3.063(9) 3_757 ?
O12 Si3 1.617(8) 1_655 ?
O12 Rb4 3.016(8) 1_554 ?
O12 Rb2 3.100(8) 3_856 ?
O12 Rb2 3.627(8) 1_655 ?
O14 Rb1 2.787(9) 4_666 ?
O14 Rb3 3.242(9) 1_655 ?
O15 Si1 1.653(8) 1_655 ?
O15 Rb2 2.995(8) 3_756 ?
O16 Si1 1.629(8) 1_655 ?
O16 Rb1 2.991(8) 1_655 ?
O16 Rb3 3.391(8) 1_655 ?
OW1 Rb4 2.895(11) 3_857 ?
OW1 Rb3 3.502(10) 1_655 ?
OW2 Rb3 2.940(10) 4_565 ?
